data_7009247
loop_
_publ_author_name
'De-qiang Ma'
'Shiro Hikichi'
'Munetaka Akita'
'Yoshihiko Moro-oka'

_publ_section_title
;
 An entry to half-sandwich complexes of first row transition metals
 (Ni, Co, Mn) containing the Kl\"aui tripodal ligand, LOMe: synthesis
 and crystal structures of oligomeric, [LOMeM(\m-X)(L)]n
 (n&#x00A0;=&#x00A0;2, 4), and monomeric complexes, LOMeM(L2)(X)
;
_journal_issue 7
_journal_name_full 'J. Chem. Soc., Dalton Trans.'
_journal_page_first 1123
_journal_page_last 1134
_journal_paper_doi 10.1039/a909580b
_journal_year 2000
_chemical_formula_sum 'C39 H66 Cl2 Co2 Ni2 O20 P6'
_chemical_formula_weight 1346.92
_chemical_name_common 'compound 5b(Ni)'
_chemical_name_systematic
; 
 ? 
;
_space_group_IT_number 14
_symmetry_space_group_name_Hall '-P 2yab'
_symmetry_space_group_name_H-M 'P 1 21/a 1'
_atom_sites_solution_hydrogens geom
_atom_sites_solution_primary direct
_atom_sites_solution_secondary difmap
_audit_creation_method SHELXL-97
_cell_angle_alpha 90.00
_cell_angle_beta 113.253(3)
_cell_angle_gamma 90.00
_cell_formula_units_Z 4
_cell_length_a 19.103(5)
_cell_length_b 14.800(2)
_cell_length_c 21.340(2)
_cell_measurement_temperature 213(2)
_cell_volume 5543.3(17)
_computing_structure_refinement 'SHELXL-97 (Sheldrick, 1997)'
_computing_structure_solution 'SHELXS-97 (Sheldrick, 1990)'
_diffrn_ambient_temperature 213(2)
_diffrn_measured_fraction_theta_full 0.741
_diffrn_measured_fraction_theta_max 0.741
_diffrn_radiation_monochromator graphite
_diffrn_radiation_source 'fine-focus sealed tube'
_diffrn_radiation_type MoK\a
_diffrn_radiation_wavelength 0.71070
_diffrn_reflns_av_R_equivalents 0.0000
_diffrn_reflns_av_sigmaI/netI 0.0201
_diffrn_reflns_limit_h_max 24
_diffrn_reflns_limit_h_min 0
_diffrn_reflns_limit_k_max 18
_diffrn_reflns_limit_k_min 0
_diffrn_reflns_limit_l_max 22
_diffrn_reflns_limit_l_min -27
_diffrn_reflns_number 9434
_diffrn_reflns_theta_full 27.49
_diffrn_reflns_theta_max 27.49
_diffrn_reflns_theta_min 1.80
_exptl_absorpt_coefficient_mu 1.596
_exptl_crystal_density_diffrn 1.614
_exptl_crystal_density_method 'not measured'
_exptl_crystal_F_000 2776
_refine_diff_density_max 0.575
_refine_diff_density_min -1.525
_refine_diff_density_rms 0.149
_refine_ls_extinction_method none
_refine_ls_goodness_of_fit_ref 1.419
_refine_ls_hydrogen_treatment mixed
_refine_ls_matrix_type full
_refine_ls_number_parameters 716
_refine_ls_number_reflns 9434
_refine_ls_number_restraints 0
_refine_ls_restrained_S_all 1.419
_refine_ls_R_factor_all 0.0640
_refine_ls_R_factor_gt 0.0591
_refine_ls_shift/su_max 1.008
_refine_ls_shift/su_mean 0.052
_refine_ls_structure_factor_coef Fsqd
_refine_ls_weighting_details 'calc w=1/[\s^2^(Fo^2^)+(0.1000P)^2^+0.0000P] where P=(Fo^2^+2Fc^2^)/3'
_refine_ls_weighting_scheme calc
_refine_ls_wR_factor_gt 0.1703
_refine_ls_wR_factor_ref 0.1740
_reflns_number_gt 8690
_reflns_number_total 9434
_reflns_threshold_expression >2sigma(I)
_cod_data_source_file a909580b.txt
_cod_data_source_block 5b
_cod_original_cell_volume 5543.4(17)
_cod_database_code 7009247

loop_
_symmetry_equiv_pos_as_xyz
'x, y, z'
'-x+1/2, y+1/2, -z'
'-x, -y, -z'
'x-1/2, -y-1/2, z'

loop_
_atom_site_label
_atom_site_type_symbol
_atom_site_fract_x
_atom_site_fract_y
_atom_site_fract_z
_atom_site_U_iso_or_equiv
_atom_site_adp_type
_atom_site_occupancy
_atom_site_symmetry_multiplicity
_atom_site_calc_flag
_atom_site_refinement_flags
_atom_site_disorder_assembly
_atom_site_disorder_group
Ni1 Ni 0.25297(3) 0.82820(4) 0.21155(3) 0.02412(14) Uani 1 1 d . . .
Ni2 Ni 0.25396(3) 0.64772(4) 0.28603(2) 0.02405(14) Uani 1 1 d . . .
Co1 Co 0.21911(3) 1.06506(4) 0.13141(3) 0.02962(16) Uani 1 1 d . . .
Co2 Co 0.28495(3) 0.41073(4) 0.36516(3) 0.02559(15) Uani 1 1 d . . .
Cl1 Cl 0.51335(12) 0.28667(15) 0.22350(11) 0.0803(6) Uani 1 1 d . . .
Cl2 Cl 0.54139(9) 0.24927(13) 0.36452(9) 0.0698(5) Uani 1 1 d . . .
P1 P 0.32240(6) 1.02201(7) 0.21404(5) 0.0255(2) Uani 1 1 d . . .
P2 P 0.21310(7) 0.94132(8) 0.07537(5) 0.0300(3) Uani 1 1 d . . .
P3 P 0.15078(7) 1.00377(9) 0.18027(6) 0.0338(3) Uani 1 1 d . . .
P4 P 0.18077(6) 0.45621(7) 0.28429(5) 0.0253(2) Uani 1 1 d . . .
P5 P 0.29789(7) 0.53492(8) 0.42247(5) 0.0279(2) Uani 1 1 d . . .
P6 P 0.35169(6) 0.46824(8) 0.31312(6) 0.0283(2) Uani 1 1 d . . .
O1 O 0.20391(17) 0.7080(2) 0.19610(14) 0.0293(6) Uani 1 1 d . . .
O2 O 0.30320(18) 0.7681(2) 0.30188(15) 0.0331(7) Uani 1 1 d . . .
O11 O 0.33171(17) 0.9258(2) 0.23634(16) 0.0333(7) Uani 1 1 d . . .
O12 O 0.33251(19) 1.0864(2) 0.27717(16) 0.0367(7) Uani 1 1 d . . .
O13 O 0.39766(19) 1.0503(2) 0.20277(18) 0.0384(8) Uani 1 1 d . . .
O21 O 0.2275(2) 0.8525(2) 0.11143(15) 0.0357(7) Uani 1 1 d . . .
O22 O 0.2713(2) 0.9530(3) 0.03859(17) 0.0415(8) Uani 1 1 d . . .
O23 O 0.1347(2) 0.9335(3) 0.01024(18) 0.0524(10) Uani 1 1 d . . .
O31 O 0.17171(18) 0.9129(2) 0.21373(17) 0.0357(7) Uani 1 1 d . . .
O32 O 0.0653(2) 1.0018(3) 0.1239(2) 0.0561(11) Uani 1 1 d . . .
O33 O 0.1404(3) 1.0707(3) 0.2341(2) 0.0575(11) Uani 1 1 d . . .
O41 O 0.17428(17) 0.5517(2) 0.26048(16) 0.0314(7) Uani 1 1 d . . .
O42 O 0.16584(18) 0.3886(2) 0.22178(15) 0.0356(7) Uani 1 1 d . . .
O43 O 0.10641(17) 0.4346(2) 0.29904(17) 0.0357(7) Uani 1 1 d . . .
O51 O 0.27793(19) 0.6231(2) 0.38530(16) 0.0348(7) Uani 1 1 d . . .
O52 O 0.2492(2) 0.5230(2) 0.46791(16) 0.0396(8) Uani 1 1 d . . .
O53 O 0.3813(2) 0.5435(3) 0.48134(16) 0.0419(8) Uani 1 1 d . . .
O61 O 0.33375(18) 0.5611(2) 0.28237(17) 0.0345(7) Uani 1 1 d . . .
O62 O 0.43853(18) 0.4641(3) 0.36636(18) 0.0419(8) Uani 1 1 d . . .
O63 O 0.3549(2) 0.4009(3) 0.25520(18) 0.0427(8) Uani 1 1 d . . .
C12 C 0.3844(3) 1.0618(4) 0.3452(2) 0.0381(11) Uani 1 1 d . . .
H1 H 0.3799 0.9983 0.3521 0.038 Uiso 1 1 calc R . .
H2 H 0.3721 1.0954 0.3780 0.038 Uiso 1 1 calc R . .
H3 H 0.4357 1.0753 0.3507 0.038 Uiso 1 1 calc R . .
C13 C 0.4300(3) 0.9896(5) 0.1682(3) 0.0519(15) Uani 1 1 d . . .
H4 H 0.4166 0.9285 0.1737 0.052 Uiso 1 1 calc R . .
H5 H 0.4845 0.9957 0.1874 0.052 Uiso 1 1 calc R . .
H6 H 0.4104 1.0043 0.1205 0.052 Uiso 1 1 calc R . .
C22 C 0.2837(4) 0.8775(5) 0.0014(3) 0.0608(17) Uani 1 1 d . . .
H7 H 0.2354 0.8532 -0.0285 0.061 Uiso 1 1 calc R . .
H8 H 0.3123 0.8317 0.0329 0.061 Uiso 1 1 calc R . .
H9 H 0.3115 0.8974 -0.0249 0.061 Uiso 1 1 calc R . .
C23 C 0.0800(4) 0.8653(6) 0.0022(4) 0.083(3) Uani 1 1 d . . .
H10 H 0.0409 0.8885 0.0154 0.083 Uiso 1 1 calc R . .
H11 H 0.1042 0.8145 0.0304 0.083 Uiso 1 1 calc R . .
H12 H 0.0578 0.8467 -0.0447 0.083 Uiso 1 1 calc R . .
C32 C 0.0048(3) 0.9667(6) 0.1398(4) 0.071(2) Uani 1 1 d . . .
H13 H -0.0070 1.0086 0.1686 0.071 Uiso 1 1 calc R . .
H14 H 0.0201 0.9100 0.1632 0.071 Uiso 1 1 calc R . .
H15 H -0.0394 0.9577 0.0985 0.071 Uiso 1 1 calc R . .
C33 C 0.1709(4) 1.0541(5) 0.3050(3) 0.0554(15) Uani 1 1 d . . .
H16 H 0.1572 0.9943 0.3134 0.055 Uiso 1 1 calc R . .
H17 H 0.1510 1.0975 0.3271 0.055 Uiso 1 1 calc R . .
H18 H 0.2254 1.0592 0.3227 0.055 Uiso 1 1 calc R . .
C42 C 0.1075(3) 0.4083(4) 0.1559(2) 0.0443(12) Uani 1 1 d . . .
H19 H 0.1077 0.4718 0.1468 0.044 Uiso 1 1 calc R . .
H20 H 0.0588 0.3914 0.1553 0.044 Uiso 1 1 calc R . .
H21 H 0.1172 0.3749 0.1216 0.044 Uiso 1 1 calc R . .
C43 C 0.0825(3) 0.4983(4) 0.3379(3) 0.0460(13) Uani 1 1 d . . .
H22 H 0.1052 0.4825 0.3853 0.046 Uiso 1 1 calc R . .
H23 H 0.0280 0.4967 0.3225 0.046 Uiso 1 1 calc R . .
H24 H 0.0983 0.5580 0.3317 0.046 Uiso 1 1 calc R . .
C52 C 0.2427(4) 0.5992(5) 0.5080(3) 0.0611(17) Uani 1 1 d . . .
H25 H 0.2927 0.6181 0.5385 0.061 Uiso 1 1 calc R . .
H26 H 0.2137 0.5818 0.5338 0.061 Uiso 1 1 calc R . .
H27 H 0.2176 0.6482 0.4781 0.061 Uiso 1 1 calc R . .
C53 C 0.4346(3) 0.6108(4) 0.4788(3) 0.0503(14) Uani 1 1 d . . .
H28 H 0.4853 0.5935 0.5085 0.050 Uiso 1 1 calc R . .
H29 H 0.4224 0.6680 0.4933 0.050 Uiso 1 1 calc R . .
H30 H 0.4315 0.6160 0.4330 0.050 Uiso 1 1 calc R . .
C62 C 0.4975(3) 0.4979(5) 0.3469(3) 0.0487(13) Uani 1 1 d . . .
H31 H 0.5463 0.4870 0.3831 0.049 Uiso 1 1 calc R . .
H32 H 0.4906 0.5616 0.3384 0.049 Uiso 1 1 calc R . .
H33 H 0.4950 0.4675 0.3063 0.049 Uiso 1 1 calc R . .
C63 C 0.3241(4) 0.4238(5) 0.1851(3) 0.0579(16) Uani 1 1 d . . .
H34 H 0.3380 0.4848 0.1797 0.058 Uiso 1 1 calc R . .
H35 H 0.2696 0.4188 0.1673 0.058 Uiso 1 1 calc R . .
H36 H 0.3438 0.3835 0.1608 0.058 Uiso 1 1 calc R . .
C71 C 0.1405(4) 1.1648(6) 0.0833(7) 0.110(4) Uani 1 1 d . . .
C72 C 0.1816(6) 1.1399(5) 0.0425(3) 0.089(3) Uani 1 1 d . . .
C73 C 0.2563(5) 1.1601(5) 0.0801(4) 0.0665(19) Uani 1 1 d . . .
C74 C 0.2637(4) 1.1943(4) 0.1401(4) 0.0662(19) Uani 1 1 d . . .
C75 C 0.1957(6) 1.1984(5) 0.1447(4) 0.077(2) Uani 1 1 d . . .
C81 C 0.3298(4) 0.3353(4) 0.4552(3) 0.0511(15) Uani 1 1 d . . .
C82 C 0.2499(3) 0.3226(4) 0.4232(3) 0.0446(12) Uani 1 1 d . . .
C83 C 0.2337(3) 0.2848(3) 0.3586(3) 0.0400(11) Uani 1 1 d . . .
C84 C 0.3021(3) 0.2753(3) 0.3494(3) 0.0395(11) Uani 1 1 d . . .
C85 C 0.3623(3) 0.3064(4) 0.4102(3) 0.0475(13) Uani 1 1 d . . .
C91 C 0.1567(4) 0.6709(5) 0.1379(4) 0.0241(14) Uani 0.61 1 d P . .
C92 C 0.0787(5) 0.6756(7) 0.1291(5) 0.046(3) Uani 0.61 1 d P . .
C93 C 0.0263(9) 0.6344(11) 0.0639(9) 0.084(6) Uani 0.61 1 d P . .
C94 C 0.0614(14) 0.5956(15) 0.0167(8) 0.089(6) Uani 0.61 1 d P . .
C95 C 0.1301(10) 0.5952(8) 0.0325(5) 0.081(4) Uani 0.61 1 d P . .
C96 C 0.1828(7) 0.6324(5) 0.0909(4) 0.039(2) Uani 0.61 1 d P . .
C97 C 0.0547(6) 0.7154(9) 0.1821(8) 0.058(3) Uani 0.61 1 d P . .
C98 C 0.2668(7) 0.6342(7) 0.1067(5) 0.051(2) Uani 0.61 1 d P . .
C101 C 0.3479(5) 0.8082(4) 0.3625(3) 0.0181(13) Uani 0.61 1 d P . .
C102 C 0.4277(4) 0.8093(5) 0.3758(4) 0.0321(17) Uani 0.61 1 d P . .
C103 C 0.4715(12) 0.8528(12) 0.4383(11) 0.100(12) Uani 0.61 1 d P . .
C104 C 0.4536(11) 0.8872(10) 0.4837(6) 0.088(6) Uani 0.61 1 d P . .
C105 C 0.3681(7) 0.8875(6) 0.4663(4) 0.051(3) Uani 0.61 1 d P . .
C106 C 0.3184(6) 0.8457(5) 0.4078(3) 0.0265(16) Uani 0.61 1 d P . .
C107 C 0.4555(5) 0.7666(8) 0.3243(7) 0.044(3) Uani 0.61 1 d P . .
C108 C 0.2347(6) 0.8389(6) 0.3902(4) 0.0396(19) Uani 0.61 1 d P . .
C111 C 0.1304(8) 0.6869(9) 0.1433(6) 0.022(3) Uiso 0.39 1 d P . .
C112 C 0.0595(10) 0.7071(12) 0.1551(8) 0.034(3) Uiso 0.39 1 d P . .
C113 C -0.0056(12) 0.6825(17) 0.0909(10) 0.072(5) Uiso 0.39 1 d P . .
C114 C -0.0044(16) 0.649(2) 0.0400(14) 0.084(7) Uiso 0.39 1 d P . .
C115 C 0.050(3) 0.621(3) 0.032(2) 0.101(17) Uiso 0.39 1 d P . .
C116 C 0.1362(9) 0.6476(11) 0.0843(7) 0.043(3) Uiso 0.39 1 d P . .
C117 C 0.0627(9) 0.7429(12) 0.2150(9) 0.046(4) Uiso 0.39 1 d P . .
C118 C 0.2156(15) 0.6326(17) 0.0857(12) 0.061(6) Uiso 0.39 1 d P . .
C121 C 0.3715(11) 0.7964(14) 0.3540(9) 0.047(5) Uiso 0.39 1 d P . .
C122 C 0.4504(17) 0.778(2) 0.3465(14) 0.068(8) Uiso 0.39 1 d P . .
C123 C 0.513(2) 0.822(3) 0.423(2) 0.133(15) Uiso 0.39 1 d P . .
C124 C 0.488(2) 0.855(3) 0.447(2) 0.089(14) Uiso 0.39 1 d P . .
C125 C 0.4205(19) 0.878(2) 0.4713(17) 0.086(9) Uiso 0.39 1 d P . .
C126 C 0.3563(15) 0.8354(19) 0.4090(13) 0.080(7) Uiso 0.39 1 d P . .
C127 C 0.4478(14) 0.7465(19) 0.2888(14) 0.084(7) Uiso 0.39 1 d P . .
C128 C 0.2751(18) 0.842(2) 0.4041(14) 0.089(10) Uiso 0.39 1 d P . .
C131 C 0.4805(3) 0.2335(5) 0.2791(3) 0.0561(15) Uani 1 1 d . . .
H37 H 0.0862 1.1637 0.0717 0.121 Uiso 1 1 d . . .
H38 H 0.1607 1.1170 -0.0031 0.106 Uiso 1 1 d . . .
H39 H 0.2981 1.1518 0.0667 0.084 Uiso 1 1 d . . .
H40 H 0.3117 1.2124 0.1762 0.081 Uiso 1 1 d . . .
H41 H 0.1880 1.2216 0.1837 0.092 Uiso 1 1 d . . .
H42 H 0.3578 0.3594 0.5005 0.061 Uiso 1 1 d . . .
H43 H 0.2132 0.3357 0.4425 0.054 Uiso 1 1 d . . .
H44 H 0.1844 0.2688 0.3259 0.047 Uiso 1 1 d . . .
H45 H 0.3076 0.2502 0.3104 0.048 Uiso 1 1 d . . .
H46 H 0.4155 0.3069 0.4186 0.058 Uiso 1 1 d . . .
H47 H 0.4312 0.2570 0.2725 0.064 Uiso 1 1 d . . .
H48 H 0.4753 0.1702 0.2697 0.064 Uiso 1 1 d . . .

loop_
_atom_site_aniso_label
_atom_site_aniso_U_11
_atom_site_aniso_U_22
_atom_site_aniso_U_33
_atom_site_aniso_U_23
_atom_site_aniso_U_13
_atom_site_aniso_U_12
Ni1 0.0290(3) 0.0132(3) 0.0269(3) 0.00190(17) 0.0076(2) -0.00298(19)
Ni2 0.0303(3) 0.0129(3) 0.0277(3) 0.00138(18) 0.0101(2) -0.00274(19)
Co1 0.0359(3) 0.0149(3) 0.0343(3) 0.0048(2) 0.0097(2) 0.0025(2)
Co2 0.0296(3) 0.0133(3) 0.0331(3) 0.0029(2) 0.0116(2) 0.0010(2)
Cl1 0.0952(13) 0.0602(13) 0.1085(14) 0.0141(10) 0.0648(12) 0.0040(10)
Cl2 0.0640(10) 0.0652(12) 0.0794(11) -0.0189(9) 0.0274(8) 0.0074(8)
P1 0.0279(5) 0.0137(5) 0.0327(5) 0.0013(4) 0.0096(4) -0.0010(4)
P2 0.0396(6) 0.0178(6) 0.0266(5) 0.0037(4) 0.0068(4) -0.0030(4)
P3 0.0330(6) 0.0264(7) 0.0411(6) 0.0063(5) 0.0137(5) 0.0076(5)
P4 0.0271(5) 0.0134(5) 0.0340(5) 0.0019(4) 0.0106(4) -0.0013(4)
P5 0.0380(6) 0.0163(6) 0.0277(5) 0.0023(4) 0.0111(4) -0.0011(4)
P6 0.0297(5) 0.0196(6) 0.0372(6) 0.0017(4) 0.0149(4) 0.0019(4)
O1 0.0408(16) 0.0181(16) 0.0231(14) 0.0002(11) 0.0061(12) -0.0088(12)
O2 0.0432(17) 0.0153(16) 0.0304(16) 0.0021(11) 0.0036(12) -0.0102(13)
O11 0.0313(15) 0.0146(16) 0.0459(18) 0.0048(12) 0.0065(13) -0.0036(12)
O12 0.0406(17) 0.0268(19) 0.0329(17) -0.0018(12) 0.0042(13) 0.0064(14)
O13 0.0387(17) 0.0288(19) 0.0531(19) -0.0005(14) 0.0238(15) -0.0079(14)
O21 0.060(2) 0.0156(17) 0.0310(16) 0.0038(12) 0.0168(15) -0.0003(14)
O22 0.062(2) 0.027(2) 0.0388(18) -0.0029(13) 0.0230(16) -0.0065(16)
O23 0.057(2) 0.035(2) 0.038(2) 0.0025(15) -0.0096(16) -0.0094(17)
O31 0.0360(17) 0.0254(18) 0.0490(19) 0.0069(14) 0.0204(14) 0.0037(13)
O32 0.0346(18) 0.063(3) 0.065(2) 0.020(2) 0.0145(17) 0.0057(18)
O33 0.085(3) 0.037(3) 0.064(2) 0.0068(18) 0.043(2) 0.023(2)
O41 0.0298(15) 0.0179(16) 0.0416(17) 0.0072(12) 0.0090(12) -0.0030(12)
O42 0.0384(17) 0.0290(19) 0.0308(17) -0.0024(12) 0.0047(13) 0.0047(14)
O43 0.0310(16) 0.0261(19) 0.0521(19) 0.0018(14) 0.0187(14) -0.0045(13)
O51 0.0534(19) 0.0151(17) 0.0344(16) 0.0027(12) 0.0158(14) 0.0011(13)
O52 0.061(2) 0.0242(19) 0.0397(18) 0.0005(13) 0.0266(16) 0.0008(15)
O53 0.0466(19) 0.033(2) 0.0314(17) 0.0041(13) -0.0010(14) -0.0096(15)
O61 0.0390(17) 0.0211(17) 0.0503(19) 0.0050(13) 0.0249(15) 0.0011(13)
O62 0.0286(16) 0.047(2) 0.049(2) 0.0084(16) 0.0148(14) 0.0003(15)
O63 0.060(2) 0.031(2) 0.0443(19) -0.0014(14) 0.0278(17) 0.0078(16)
C12 0.044(3) 0.031(3) 0.036(2) 0.0022(18) 0.012(2) 0.003(2)
C13 0.036(3) 0.065(4) 0.054(3) -0.012(3) 0.018(2) 0.000(3)
C22 0.100(5) 0.038(4) 0.054(3) -0.012(3) 0.041(4) -0.004(3)
C23 0.057(4) 0.083(6) 0.073(5) 0.011(4) -0.012(3) -0.032(4)
C32 0.038(3) 0.079(6) 0.087(5) 0.026(4) 0.017(3) 0.005(3)
C33 0.070(4) 0.049(4) 0.053(3) -0.006(3) 0.031(3) 0.002(3)
C42 0.055(3) 0.040(3) 0.028(2) -0.0015(19) 0.006(2) 0.006(2)
C43 0.039(3) 0.050(4) 0.056(3) -0.007(2) 0.025(2) -0.002(2)
C52 0.100(5) 0.040(4) 0.059(4) -0.009(3) 0.049(4) 0.002(3)
C53 0.051(3) 0.036(3) 0.048(3) -0.003(2) 0.003(2) -0.018(2)
C62 0.031(2) 0.052(4) 0.063(3) 0.008(3) 0.018(2) -0.004(2)
C63 0.087(4) 0.037(4) 0.050(3) -0.010(2) 0.027(3) -0.009(3)
C71 0.038(3) 0.057(5) 0.208(11) 0.086(7) 0.019(5) 0.022(3)
C72 0.156(8) 0.029(4) 0.040(4) 0.017(2) -0.006(4) -0.007(4)
C73 0.100(5) 0.029(3) 0.090(5) 0.022(3) 0.060(5) 0.006(3)
C74 0.082(5) 0.017(3) 0.082(5) 0.017(3) 0.014(4) -0.002(3)
C75 0.135(7) 0.022(3) 0.090(5) 0.016(3) 0.061(5) 0.031(4)
C81 0.080(4) 0.024(3) 0.033(3) 0.0077(18) 0.005(3) -0.003(2)
C82 0.061(3) 0.020(3) 0.065(3) 0.012(2) 0.038(3) 0.003(2)
C83 0.040(2) 0.015(2) 0.059(3) 0.012(2) 0.014(2) -0.0033(18)
C84 0.056(3) 0.016(2) 0.048(3) 0.0006(18) 0.022(2) 0.005(2)
C85 0.038(3) 0.022(3) 0.076(4) 0.015(2) 0.015(2) 0.007(2)
C91 0.021(3) 0.015(3) 0.031(4) 0.006(2) 0.004(3) -0.002(3)
C92 0.028(4) 0.035(5) 0.048(5) 0.026(4) -0.016(4) -0.016(4)
C93 0.055(7) 0.054(9) 0.100(12) 0.028(8) -0.015(8) -0.029(6)
C94 0.113(14) 0.095(15) 0.030(7) 0.013(7) -0.003(8) -0.038(12)
C95 0.141(12) 0.044(7) 0.035(6) -0.007(4) 0.011(6) -0.043(7)
C96 0.057(7) 0.013(4) 0.043(5) 0.002(3) 0.016(4) -0.006(4)
C97 0.048(6) 0.055(8) 0.078(9) -0.003(7) 0.033(6) 0.003(5)
C98 0.075(7) 0.035(6) 0.056(5) 0.007(4) 0.039(5) 0.015(5)
C101 0.023(3) 0.006(3) 0.014(3) 0.001(2) -0.004(3) -0.006(3)
C102 0.024(3) 0.021(4) 0.033(4) 0.015(3) -0.008(3) -0.011(3)
C103 0.078(12) 0.069(10) 0.065(11) 0.047(9) -0.065(11) -0.057(10)
C104 0.120(13) 0.088(10) 0.009(6) 0.016(5) -0.024(6) -0.070(9)
C105 0.090(8) 0.022(5) 0.034(4) -0.007(3) 0.018(5) -0.020(5)
C106 0.041(5) 0.011(3) 0.020(3) -0.002(2) 0.004(3) -0.008(3)
C107 0.028(4) 0.055(7) 0.039(7) 0.020(5) 0.001(4) 0.007(4)
C108 0.044(5) 0.035(5) 0.042(5) 0.011(3) 0.021(4) 0.016(4)
C131 0.042(3) 0.043(4) 0.085(4) 0.000(3) 0.027(3) -0.006(2)

loop_
_atom_type_symbol
_atom_type_description
_atom_type_scat_dispersion_real
_atom_type_scat_dispersion_imag
_atom_type_scat_source
C C 0.0033 0.0016 'International Tables Vol C Tables 4.2.6.8 and 6.1.1.4'
H H 0.0000 0.0000 'International Tables Vol C Tables 4.2.6.8 and 6.1.1.4'
O O 0.0106 0.0060 'International Tables Vol C Tables 4.2.6.8 and 6.1.1.4'
P P 0.1023 0.0942 'International Tables Vol C Tables 4.2.6.8 and 6.1.1.4'
Cl Cl 0.1484 0.1585 'International Tables Vol C Tables 4.2.6.8 and 6.1.1.4'
Co Co 0.3494 0.9721 'International Tables Vol C Tables 4.2.6.8 and 6.1.1.4'
Ni Ni 0.3393 1.1124 'International Tables Vol C Tables 4.2.6.8 and 6.1.1.4'

loop_
_geom_angle_atom_site_label_1
_geom_angle_atom_site_label_2
_geom_angle_atom_site_label_3
_geom_angle
_geom_angle_site_symmetry_1
_geom_angle_site_symmetry_3
_geom_angle_publ_flag
O1 Ni1 O2 77.00(12) . . ?
O1 Ni1 O11 162.10(13) . . ?
O2 Ni1 O11 92.41(12) . . ?
O1 Ni1 O31 104.21(14) . . ?
O2 Ni1 O31 109.73(14) . . ?
O11 Ni1 O31 92.88(14) . . ?
O1 Ni1 O21 94.76(12) . . ?
O2 Ni1 O21 157.30(15) . . ?
O11 Ni1 O21 89.61(13) . . ?
O31 Ni1 O21 92.74(14) . . ?
O2 Ni2 O1 77.05(12) . . ?
O2 Ni2 O41 161.32(14) . . ?
O1 Ni2 O41 91.81(12) . . ?
O2 Ni2 O51 95.04(13) . . ?
O1 Ni2 O51 156.87(14) . . ?
O41 Ni2 O51 89.45(13) . . ?
O2 Ni2 O61 105.28(14) . . ?
O1 Ni2 O61 109.34(13) . . ?
O41 Ni2 O61 92.49(14) . . ?
O51 Ni2 O61 93.67(13) . . ?
C71 Co1 C75 39.9(4) . . ?
C71 Co1 C72 40.6(4) . . ?
C75 Co1 C72 66.4(3) . . ?
C71 Co1 C73 65.6(3) . . ?
C75 Co1 C73 64.1(3) . . ?
C72 Co1 C73 38.5(3) . . ?
C71 Co1 C74 65.0(3) . . ?
C75 Co1 C74 37.8(3) . . ?
C72 Co1 C74 64.5(3) . . ?
C73 Co1 C74 37.5(3) . . ?
C71 Co1 P1 150.2(4) . . ?
C75 Co1 P1 110.3(3) . . ?
C72 Co1 P1 141.4(3) . . ?
C73 Co1 P1 103.8(2) . . ?
C74 Co1 P1 89.34(19) . . ?
C71 Co1 P2 117.4(4) . . ?
C75 Co1 P2 156.3(2) . . ?
C72 Co1 P2 91.3(2) . . ?
C73 Co1 P2 103.7(2) . . ?
C74 Co1 P2 139.5(3) . . ?
P1 Co1 P2 91.92(5) . . ?
C71 Co1 P3 94.6(3) . . ?
C75 Co1 P3 97.4(2) . . ?
C72 Co1 P3 127.6(3) . . ?
C73 Co1 P3 159.4(2) . . ?
C74 Co1 P3 130.4(3) . . ?
P1 Co1 P3 90.76(5) . . ?
P2 Co1 P3 90.06(5) . . ?
C84 Co2 C82 66.5(2) . . ?
C84 Co2 C83 39.4(2) . . ?
C82 Co2 C83 39.4(2) . . ?
C84 Co2 C85 40.1(2) . . ?
C82 Co2 C85 66.4(2) . . ?
C83 Co2 C85 66.3(2) . . ?
C84 Co2 C81 66.5(2) . . ?
C82 Co2 C81 39.7(2) . . ?
C83 Co2 C81 66.2(2) . . ?
C85 Co2 C81 39.2(2) . . ?
C84 Co2 P4 108.95(15) . . ?
C82 Co2 P4 105.00(17) . . ?
C83 Co2 P4 87.98(14) . . ?
C85 Co2 P4 149.01(18) . . ?
C81 Co2 P4 144.43(19) . . ?
C84 Co2 P5 156.74(15) . . ?
C82 Co2 P5 100.80(17) . . ?
C83 Co2 P5 137.96(16) . . ?
C85 Co2 P5 117.69(18) . . ?
C81 Co2 P5 91.15(16) . . ?
P4 Co2 P5 92.89(5) . . ?
C84 Co2 P6 97.65(15) . . ?
C82 Co2 P6 160.47(16) . . ?
C83 Co2 P6 132.22(16) . . ?
C85 Co2 P6 94.19(17) . . ?
C81 Co2 P6 124.73(19) . . ?
P4 Co2 P6 90.63(5) . . ?
P5 Co2 P6 89.82(5) . . ?
O11 P1 O12 109.96(19) . . ?
O11 P1 O13 107.24(19) . . ?
O12 P1 O13 98.83(19) . . ?
O11 P1 Co1 119.89(13) . . ?
O12 P1 Co1 106.24(12) . . ?
O13 P1 Co1 112.62(14) . . ?
O21 P2 O23 107.7(2) . . ?
O21 P2 O22 109.0(2) . . ?
O23 P2 O22 100.1(2) . . ?
O21 P2 Co1 120.09(14) . . ?
O23 P2 Co1 111.69(17) . . ?
O22 P2 Co1 106.44(14) . . ?
O31 P3 O33 107.5(2) . . ?
O31 P3 O32 110.0(2) . . ?
O33 P3 O32 100.0(2) . . ?
O31 P3 Co1 120.43(14) . . ?
O33 P3 Co1 110.97(18) . . ?
O32 P3 Co1 105.99(16) . . ?
O41 P4 O42 110.20(18) . . ?
O41 P4 O43 107.18(18) . . ?
O42 P4 O43 99.12(18) . . ?
O41 P4 Co2 119.57(13) . . ?
O42 P4 Co2 106.00(12) . . ?
O43 P4 Co2 112.85(13) . . ?
O51 P5 O52 109.3(2) . . ?
O51 P5 O53 108.3(2) . . ?
O52 P5 O53 99.81(19) . . ?
O51 P5 Co2 119.48(14) . . ?
O52 P5 Co2 106.55(14) . . ?
O53 P5 Co2 111.53(15) . . ?
O61 P6 O62 109.8(2) . . ?
O61 P6 O63 107.60(19) . . ?
O62 P6 O63 100.2(2) . . ?
O61 P6 Co2 120.26(13) . . ?
O62 P6 Co2 106.01(14) . . ?
O63 P6 Co2 111.05(15) . . ?
C91 O1 C111 24.7(4) . . ?
C91 O1 Ni1 129.0(3) . . ?
C111 O1 Ni1 125.1(5) . . ?
C91 O1 Ni2 127.3(3) . . ?
C111 O1 Ni2 127.2(5) . . ?
Ni1 O1 Ni2 103.14(13) . . ?
C121 O2 C101 24.0(6) . . ?
C121 O2 Ni2 129.4(8) . . ?
C101 O2 Ni2 128.8(3) . . ?
C121 O2 Ni1 125.1(8) . . ?
C101 O2 Ni1 127.0(3) . . ?
Ni2 O2 Ni1 102.80(13) . . ?
P1 O11 Ni1 128.58(18) . . ?
C12 O12 P1 120.2(3) . . ?
C13 O13 P1 120.2(4) . . ?
P2 O21 Ni1 128.2(2) . . ?
C22 O22 P2 118.8(4) . . ?
C23 O23 P2 123.5(4) . . ?
P3 O31 Ni1 127.65(19) . . ?
C32 O32 P3 120.6(4) . . ?
C33 O33 P3 123.3(4) . . ?
P4 O41 Ni2 129.09(18) . . ?
C42 O42 P4 120.2(3) . . ?
C43 O43 P4 119.2(3) . . ?
P5 O51 Ni2 128.3(2) . . ?
C52 O52 P5 118.5(4) . . ?
C53 O53 P5 121.7(3) . . ?
P6 O61 Ni2 127.58(19) . . ?
C62 O62 P6 119.6(3) . . ?
C63 O63 P6 122.5(4) . . ?
C75 C71 C72 105.5(6) . . ?
C75 C71 Co1 70.1(4) . . ?
C72 C71 Co1 69.7(4) . . ?
C73 C72 C71 106.4(7) . . ?
C73 C72 Co1 71.0(4) . . ?
C71 C72 Co1 69.8(4) . . ?
C74 C73 C72 109.8(7) . . ?
C74 C73 Co1 71.2(4) . . ?
C72 C73 Co1 70.5(4) . . ?
C73 C74 C75 110.4(7) . . ?
C73 C74 Co1 71.3(4) . . ?
C75 C74 Co1 70.9(4) . . ?
C74 C75 C71 107.9(7) . . ?
C74 C75 Co1 71.3(4) . . ?
C71 C75 Co1 70.0(4) . . ?
C82 C81 C85 108.3(5) . . ?
C82 C81 Co2 69.8(3) . . ?
C85 C81 Co2 70.4(3) . . ?
C81 C82 C83 107.7(5) . . ?
C81 C82 Co2 70.5(3) . . ?
C83 C82 Co2 70.3(3) . . ?
C84 C83 C82 108.8(4) . . ?
C84 C83 Co2 70.2(3) . . ?
C82 C83 Co2 70.3(3) . . ?
C83 C84 C85 107.5(4) . . ?
C83 C84 Co2 70.4(3) . . ?
C85 C84 Co2 70.4(3) . . ?
C81 C85 C84 107.8(5) . . ?
C81 C85 Co2 70.4(3) . . ?
C84 C85 Co2 69.6(3) . . ?
C111 C91 C116 109.7(17) . . ?
C111 C91 O1 88.2(17) . . ?
C116 C91 O1 157.6(11) . . ?
C111 C91 C96 148.1(16) . . ?
C116 C91 C96 38.4(9) . . ?
O1 C91 C96 122.1(8) . . ?
C111 C91 C92 26.7(15) . . ?
C116 C91 C92 87.3(11) . . ?
O1 C91 C92 113.0(8) . . ?
C96 C91 C92 124.8(8) . . ?
C111 C91 C118 158.2(17) . . ?
C116 C91 C118 50.9(11) . . ?
O1 C91 C118 108.7(9) . . ?
C96 C91 C118 13.8(8) . . ?
C92 C91 C118 138.1(10) . . ?
C111 C91 C112 8.4(15) . . ?
C116 C91 C112 106.5(11) . . ?
O1 C91 C112 93.0(7) . . ?
C96 C91 C112 144.7(8) . . ?
C92 C91 C112 20.3(6) . . ?
C118 C91 C112 157.2(9) . . ?
C112 C92 C111 110.0(17) . . ?
C112 C92 C91 126.7(14) . . ?
C111 C92 C91 17.1(9) . . ?
C112 C92 C113 71.8(15) . . ?
C111 C92 C113 161.1(14) . . ?
C91 C92 C113 156.9(12) . . ?
C112 C92 C97 10.6(13) . . ?
C111 C92 C97 106.5(12) . . ?
C91 C92 C97 122.2(8) . . ?
C113 C92 C97 78.5(12) . . ?
C112 C92 C93 119.9(16) . . ?
C111 C92 C93 128.1(17) . . ?
C91 C92 C93 112.7(13) . . ?
C113 C92 C93 48.4(11) . . ?
C97 C92 C93 125.1(12) . . ?
C112 C92 C116 160.1(15) . . ?
C111 C92 C116 53.8(11) . . ?
C91 C92 C116 38.8(6) . . ?
C113 C92 C116 119.2(12) . . ?
C97 C92 C116 160.2(9) . . ?
C93 C92 C116 74.3(11) . . ?
C112 C92 C114 109.0(15) . . ?
C111 C92 C114 134.3(15) . . ?
C91 C92 C114 121.2(11) . . ?
C113 C92 C114 37.4(12) . . ?
C97 C92 C114 115.8(11) . . ?
C93 C92 C114 14.2(11) . . ?
C116 C92 C114 82.4(11) . . ?
C114 C93 C115 93(5) . . ?
C114 C93 C113 73(4) . . ?
C115 C93 C113 155(4) . . ?
C114 C93 C92 132(4) . . ?
C115 C93 C92 114(3) . . ?
C113 C93 C92 66.1(15) . . ?
C114 C93 C94 96(4) . . ?
C115 C93 C94 11(4) . . ?
C113 C93 C94 164.5(18) . . ?
C92 C93 C94 117.6(13) . . ?
C114 C93 C116 134(4) . . ?
C115 C93 C116 55(3) . . ?
C113 C93 C116 121.5(15) . . ?
C92 C93 C116 59.3(8) . . ?
C94 C93 C116 58.5(10) . . ?
C114 C93 C112 114(4) . . ?
C115 C93 C112 134(3) . . ?
C113 C93 C112 44.3(13) . . ?
C92 C93 C112 22.1(7) . . ?
C94 C93 C112 139.2(12) . . ?
C116 C93 C112 80.7(8) . . ?
C115 C94 C95 116(6) . . ?
C115 C94 C93 17(6) . . ?
C95 C94 C93 121.6(14) . . ?
C115 C94 C116 68(6) . . ?
C95 C94 C116 48.5(10) . . ?
C93 C94 C116 73.7(10) . . ?
C115 C94 C114 23(6) . . ?
C95 C94 C114 138.7(18) . . ?
C93 C94 C114 21.9(10) . . ?
C116 C94 C114 90.5(15) . . ?
C94 C95 C116 87.7(16) . . ?
C94 C95 C96 125.1(16) . . ?
C116 C95 C96 37.9(8) . . ?
C94 C95 C118 147.4(17) . . ?
C116 C95 C118 59.8(11) . . ?
C96 C95 C118 23.1(8) . . ?
C94 C95 C115 20(2) . . ?
C116 C95 C115 67.8(19) . . ?
C96 C95 C115 105.6(19) . . ?
C118 C95 C115 127(2) . . ?
C118 C96 C116 157(3) . . ?
C118 C96 C95 104(3) . . ?
C116 C96 C95 67.8(14) . . ?
C118 C96 C91 137(2) . . ?
C116 C96 C91 52.0(12) . . ?
C95 C96 C91 118.1(12) . . ?
C118 C96 C98 20(2) . . ?
C116 C96 C98 163.8(14) . . ?
C95 C96 C98 123.2(12) . . ?
C91 C96 C98 118.7(7) . . ?
C118 C96 C111 144(2) . . ?
C116 C96 C111 42.5(12) . . ?
C95 C96 C111 109.2(11) . . ?
C91 C96 C111 9.5(5) . . ?
C98 C96 C111 127.5(8) . . ?
C112 C97 C117 152(3) . . ?
C112 C97 C92 15(2) . . ?
C117 C97 C92 152.1(18) . . ?
C112 C97 C113 42(2) . . ?
C117 C97 C113 153.1(19) . . ?
C92 C97 C113 50.6(9) . . ?
C112 C97 C111 35.0(19) . . ?
C117 C97 C111 125.3(17) . . ?
C92 C97 C111 26.8(5) . . ?
C113 C97 C111 76.3(10) . . ?
C118 C98 C96 15.2(15) . . ?
C121 C101 C126 126(3) . . ?
C121 C101 O2 81(2) . . ?
C126 C101 O2 152.4(17) . . ?
C121 C101 C106 155(2) . . ?
C126 C101 C106 29.9(14) . . ?
O2 C101 C106 123.3(7) . . ?
C121 C101 C102 33(2) . . ?
C126 C101 C102 93.2(16) . . ?
O2 C101 C102 114.0(7) . . ?
C106 C101 C102 122.7(7) . . ?
C121 C101 C122 11(2) . . ?
C126 C101 C122 115.4(17) . . ?
O2 C101 C122 91.5(9) . . ?
C106 C101 C122 145.1(9) . . ?
C102 C101 C122 22.6(8) . . ?
C121 C101 C128 172(2) . . ?
C126 C101 C128 48.5(16) . . ?
O2 C101 C128 104.3(10) . . ?
C106 C101 C128 19.2(9) . . ?
C102 C101 C128 141.7(11) . . ?
C122 C101 C128 163.6(12) . . ?
C122 C102 C121 106(2) . . ?
C122 C102 C103 124(2) . . ?
C121 C102 C103 130.4(19) . . ?
C122 C102 C101 123.8(19) . . ?
C121 C102 C101 18.3(11) . . ?
C103 C102 C101 112.1(15) . . ?
C122 C102 C107 6.3(19) . . ?
C121 C102 C107 101.4(13) . . ?
C103 C102 C107 128.2(15) . . ?
C101 C102 C107 119.7(7) . . ?
C122 C102 C123 82(2) . . ?
C121 C102 C123 168(2) . . ?
C103 C102 C123 42(2) . . ?
C101 C102 C123 153.0(17) . . ?
C107 C102 C123 86.6(17) . . ?
C122 C102 C124 117(2) . . ?
C121 C102 C124 137(2) . . ?
C103 C102 C124 7(3) . . ?
C101 C102 C124 118.8(17) . . ?
C107 C102 C124 121.5(17) . . ?
C123 C102 C124 35.2(18) . . ?
C122 C102 C126 157(2) . . ?
C121 C102 C126 52.4(13) . . ?
C103 C102 C126 77.9(16) . . ?
C101 C102 C126 34.4(8) . . ?
C107 C102 C126 153.7(10) . . ?
C123 C102 C126 118.8(18) . . ?
C124 C102 C126 84.6(18) . . ?
C124 C103 C123 62(10) . . ?
C124 C103 C102 138(10) . . ?
C123 C103 C102 76(3) . . ?
C124 C103 C104 89(10) . . ?
C123 C103 C104 150(3) . . ?
C102 C103 C104 132(2) . . ?
C124 C103 C122 116(10) . . ?
C123 C103 C122 53(3) . . ?
C102 C103 C122 22.9(11) . . ?
C104 C103 C122 154.6(18) . . ?
C124 C103 C125 112(10) . . ?
C123 C103 C125 167(3) . . ?
C102 C103 C125 108.2(18) . . ?
C104 C103 C125 23.9(16) . . ?
C122 C103 C125 130.7(17) . . ?
C125 C104 C124 111(5) . . ?
C125 C104 C103 98(4) . . ?
C124 C104 C103 13(2) . . ?
C125 C104 C105 18(4) . . ?
C124 C104 C105 127(2) . . ?
C103 C104 C105 113.9(12) . . ?
C125 C104 C126 26(4) . . ?
C124 C104 C126 85(2) . . ?
C103 C104 C126 71.9(12) . . ?
C105 C104 C126 42.3(9) . . ?
C125 C105 C106 110(2) . . ?
C125 C105 C126 80(2) . . ?
C106 C105 C126 30.6(9) . . ?
C125 C105 C104 11(2) . . ?
C106 C105 C104 120.5(11) . . ?
C126 C105 C104 89.9(14) . . ?
C125 C105 C128 132(2) . . ?
C106 C105 C128 22.6(9) . . ?
C126 C105 C128 52.9(13) . . ?
C104 C105 C128 142.8(13) . . ?
C125 C105 C124 15(2) . . ?
C106 C105 C124 96.6(12) . . ?
C126 C105 C124 66.1(15) . . ?
C104 C105 C124 23.9(13) . . ?
C128 C105 C124 119.1(14) . . ?
C126 C106 C128 164(4) . . ?
C126 C106 C105 75(2) . . ?
C128 C106 C105 116(2) . . ?
C126 C106 C101 44(2) . . ?
C128 C106 C101 126(2) . . ?
C105 C106 C101 118.5(9) . . ?
C126 C106 C108 160(2) . . ?
C128 C106 C108 8(2) . . ?
C105 C106 C108 123.0(9) . . ?
C101 C106 C108 118.5(6) . . ?
C126 C106 C125 47(2) . . ?
C128 C106 C125 143(2) . . ?
C105 C106 C125 28.0(11) . . ?
C101 C106 C125 90.7(12) . . ?
C108 C106 C125 150.6(12) . . ?
C126 C106 C121 37(2) . . ?
C128 C106 C121 132(2) . . ?
C105 C106 C121 111.6(10) . . ?
C101 C106 C121 7.1(7) . . ?
C108 C106 C121 125.5(8) . . ?
C125 C106 C121 83.7(13) . . ?
C127 C107 C122 160(5) . . ?
C127 C107 C102 151(2) . . ?
C122 C107 C102 12(4) . . ?
C127 C107 C121 122(2) . . ?
C122 C107 C121 38(4) . . ?
C102 C107 C121 29.6(6) . . ?
C128 C108 C106 9(2) . . ?
C91 C111 C92 136(2) . . ?
C91 C111 O1 67.1(15) . . ?
C92 C111 O1 151.2(13) . . ?
C91 C111 C116 46.8(13) . . ?
C92 C111 C116 94.6(14) . . ?
O1 C111 C116 112.7(12) . . ?
C91 C111 C112 168(2) . . ?
C92 C111 C112 34.5(10) . . ?
O1 C111 C112 119.3(10) . . ?
C116 C111 C112 128.0(14) . . ?
C91 C111 C96 22.5(12) . . ?
C92 C111 C96 117.3(13) . . ?
O1 C111 C96 88.6(8) . . ?
C116 C111 C96 24.4(7) . . ?
C112 C111 C96 151.7(11) . . ?
C91 C111 C97 164.2(18) . . ?
C92 C111 C97 46.7(10) . . ?
O1 C111 C97 105.9(8) . . ?
C116 C111 C97 141.2(13) . . ?
C112 C111 C97 13.9(7) . . ?
C96 C111 C97 163.2(10) . . ?
C97 C112 C92 154(3) . . ?
C97 C112 C113 121(3) . . ?
C92 C112 C113 72.7(15) . . ?
C97 C112 C111 131(3) . . ?
C92 C112 C111 35.5(10) . . ?
C113 C112 C111 106.2(15) . . ?
C97 C112 C117 15.2(17) . . ?
C92 C112 C117 154(2) . . ?
C113 C112 C117 132.2(18) . . ?
C111 C112 C117 121.6(14) . . ?
C97 C112 C93 148(2) . . ?
C92 C112 C93 38.0(11) . . ?
C113 C112 C93 35.0(10) . . ?
C111 C112 C93 72.8(11) . . ?
C117 C112 C93 163.4(14) . . ?
C97 C112 C91 132(2) . . ?
C92 C112 C91 33.1(9) . . ?
C113 C112 C91 104.6(13) . . ?
C111 C112 C91 3.4(6) . . ?
C117 C112 C91 123.2(13) . . ?
C93 C112 C91 70.7(8) . . ?
C114 C113 C93 30.9(14) . . ?
C114 C113 C112 129(2) . . ?
C93 C113 C112 100.7(18) . . ?
C114 C113 C92 94(2) . . ?
C93 C113 C92 65.5(14) . . ?
C112 C113 C92 35.4(8) . . ?
C114 C113 C97 144(2) . . ?
C93 C113 C97 114.9(17) . . ?
C112 C113 C97 16.5(7) . . ?
C92 C113 C97 50.9(9) . . ?
C114 C113 C115 27(2) . . ?
C93 C113 C115 11.2(17) . . ?
C112 C113 C115 102.4(19) . . ?
C92 C113 C115 67.1(16) . . ?
C97 C113 C115 117.9(17) . . ?
C93 C114 C113 76(4) . . ?
C93 C114 C115 54(4) . . ?
C113 C114 C115 127(4) . . ?
C93 C114 C94 62(4) . . ?
C113 C114 C94 137(2) . . ?
C115 C114 C94 11(3) . . ?
C93 C114 C92 34(3) . . ?
C113 C114 C92 49.0(15) . . ?
C115 C114 C92 78(3) . . ?
C94 C114 C92 88.2(14) . . ?
C94 C115 C93 152(9) . . ?
C94 C115 C114 146(8) . . ?
C93 C115 C114 33(2) . . ?
C94 C115 C95 44(5) . . ?
C93 C115 C95 140(5) . . ?
C114 C115 C95 170(4) . . ?
C94 C115 C116 92(6) . . ?
C93 C115 C116 96(4) . . ?
C114 C115 C116 122(4) . . ?
C95 C115 C116 48.6(16) . . ?
C94 C115 C113 165(8) . . ?
C93 C115 C113 14(2) . . ?
C114 C115 C113 27(2) . . ?
C95 C115 C113 144(3) . . ?
C116 C115 C113 96(2) . . ?
C96 C116 C91 89.6(15) . . ?
C96 C116 C95 74.3(15) . . ?
C91 C116 C95 158.1(18) . . ?
C96 C116 C111 113.0(16) . . ?
C91 C116 C111 23.5(6) . . ?
C95 C116 C111 165.1(15) . . ?
C96 C116 C118 9.9(12) . . ?
C91 C116 C118 94.7(15) . . ?
C95 C116 C118 71.8(14) . . ?
C111 C116 C118 117.7(15) . . ?
C96 C116 C94 117.7(18) . . ?
C91 C116 C94 145.7(16) . . ?
C95 C116 C94 43.8(11) . . ?
C111 C116 C94 125.6(15) . . ?
C118 C116 C94 115.7(17) . . ?
C96 C116 C92 141.8(16) . . ?
C91 C116 C92 53.9(8) . . ?
C95 C116 C92 136.4(14) . . ?
C111 C116 C92 31.6(7) . . ?
C118 C116 C92 148.4(14) . . ?
C94 C116 C92 94.0(12) . . ?
C96 C116 C115 138(2) . . ?
C91 C116 C115 129(2) . . ?
C95 C116 C115 63.6(17) . . ?
C111 C116 C115 106.8(19) . . ?
C118 C116 C115 135(2) . . ?
C94 C116 C115 19.9(18) . . ?
C92 C116 C115 75.4(16) . . ?
C96 C116 C93 159.2(17) . . ?
C91 C116 C93 99.8(13) . . ?
C95 C116 C93 91.3(13) . . ?
C111 C116 C93 77.9(11) . . ?
C118 C116 C93 162.4(15) . . ?
C94 C116 C93 47.8(12) . . ?
C92 C116 C93 46.4(8) . . ?
C115 C116 C93 29.2(14) . . ?
C97 C117 C112 12.4(13) . . ?
C96 C118 C98 144(4) . . ?
C96 C118 C116 12.9(17) . . ?
C98 C118 C116 152(2) . . ?
C96 C118 C95 52(2) . . ?
C98 C118 C95 157(3) . . ?
C116 C118 C95 48.4(11) . . ?
C96 C118 C91 29.7(17) . . ?
C98 C118 C91 118(2) . . ?
C116 C118 C91 34.4(8) . . ?
C95 C118 C91 81.7(12) . . ?
C101 C121 C102 128(3) . . ?
C101 C121 O2 75(2) . . ?
C102 C121 O2 155.9(18) . . ?
C101 C121 C122 166(3) . . ?
C102 C121 C122 37.2(13) . . ?
O2 C121 C122 119.3(16) . . ?
C101 C121 C126 35.4(19) . . ?
C102 C121 C126 93.9(18) . . ?
O2 C121 C126 110.0(17) . . ?
C122 C121 C126 131(2) . . ?
C101 C121 C106 17.5(17) . . ?
C102 C121 C106 111.4(15) . . ?
O2 C121 C106 92.3(10) . . ?
C122 C121 C106 148.4(16) . . ?
C126 C121 C106 17.9(10) . . ?
C101 C121 C107 175(3) . . ?
C102 C121 C107 48.9(10) . . ?
O2 C121 C107 107.3(11) . . ?
C122 C121 C107 12.2(11) . . ?
C126 C121 C107 142.8(17) . . ?
C106 C121 C107 160.3(12) . . ?
C107 C122 C102 162(5) . . ?
C107 C122 C127 12(3) . . ?
C102 C122 C127 153(3) . . ?
C107 C122 C121 130(4) . . ?
C102 C122 C121 37.3(14) . . ?
C127 C122 C121 118(2) . . ?
C107 C122 C123 130(5) . . ?
C102 C122 C123 63(2) . . ?
C127 C122 C123 141(3) . . ?
C121 C122 C123 100(2) . . ?
C107 C122 C103 156(4) . . ?
C102 C122 C103 33.3(14) . . ?
C127 C122 C103 167(3) . . ?
C121 C122 C103 70.5(14) . . ?
C123 C122 C103 29.9(15) . . ?
C107 C122 C101 133(4) . . ?
C102 C122 C101 33.5(12) . . ?
C127 C122 C101 122(2) . . ?
C121 C122 C101 3.8(8) . . ?
C123 C122 C101 96.3(18) . . ?
C103 C122 C101 66.7(11) . . ?
C103 C123 C124 16(3) . . ?
C103 C123 C102 62(2) . . ?
C124 C123 C102 78(4) . . ?
C103 C123 C122 97(3) . . ?
C124 C123 C122 113(5) . . ?
C102 C123 C122 35.0(13) . . ?
C103 C124 C104 78(10) . . ?
C103 C124 C125 58(10) . . ?
C104 C124 C125 20.5(14) . . ?
C103 C124 C123 102(10) . . ?
C104 C124 C123 171(5) . . ?
C125 C124 C123 156(5) . . ?
C103 C124 C102 35(10) . . ?
C104 C124 C102 112(3) . . ?
C125 C124 C102 92(2) . . ?
C123 C124 C102 67(4) . . ?
C103 C124 C105 49(10) . . ?
C104 C124 C105 28.9(13) . . ?
C125 C124 C105 8.8(13) . . ?
C123 C124 C105 149(5) . . ?
C102 C124 C105 83.3(16) . . ?
C105 C125 C104 152(7) . . ?
C105 C125 C124 157(3) . . ?
C104 C125 C124 49(4) . . ?
C105 C125 C126 62(2) . . ?
C104 C125 C126 145(6) . . ?
C124 C125 C126 96(3) . . ?
C105 C125 C106 41.7(15) . . ?
C104 C125 C106 164(5) . . ?
C124 C125 C106 116(2) . . ?
C126 C125 C106 20.3(11) . . ?
C105 C125 C103 147(3) . . ?
C104 C125 C103 58(4) . . ?
C124 C125 C103 9.9(18) . . ?
C126 C125 C103 86(2) . . ?
C106 C125 C103 106(2) . . ?
C106 C126 C101 106(3) . . ?
C106 C126 C105 74(2) . . ?
C101 C126 C105 169(3) . . ?
C106 C126 C121 125(3) . . ?
C101 C126 C121 19.1(10) . . ?
C105 C126 C121 158(2) . . ?
C106 C126 C128 8.5(19) . . ?
C101 C126 C128 101(2) . . ?
C105 C126 C128 80.3(19) . . ?
C121 C126 C128 120(2) . . ?
C106 C126 C125 113(3) . . ?
C101 C126 C125 140(3) . . ?
C105 C126 C125 38.3(14) . . ?
C121 C126 C125 121(2) . . ?
C128 C126 C125 118(3) . . ?
C106 C126 C102 157(3) . . ?
C101 C126 C102 52.5(12) . . ?
C105 C126 C102 125.4(18) . . ?
C121 C126 C102 33.7(10) . . ?
C128 C126 C102 154(2) . . ?
C125 C126 C102 87.7(18) . . ?
C106 C126 C104 122(3) . . ?
C101 C126 C104 130(2) . . ?
C105 C126 C104 47.8(12) . . ?
C121 C126 C104 111.7(17) . . ?
C128 C126 C104 128(2) . . ?
C125 C126 C104 9.7(17) . . ?
C102 C126 C104 78.0(11) . . ?
C107 C127 C122 8.4(19) . . ?
C108 C128 C106 163(5) . . ?
C108 C128 C126 160(4) . . ?
C106 C128 C126 7.8(17) . . ?
C108 C128 C105 153(4) . . ?
C106 C128 C105 41.5(17) . . ?
C126 C128 C105 46.8(14) . . ?
C108 C128 C101 129(3) . . ?
C106 C128 C101 35.3(16) . . ?
C126 C128 C101 30.4(12) . . ?
C105 C128 C101 76.8(13) . . ?
Cl1 C131 Cl2 112.4(3) . . ?

loop_
_geom_bond_atom_site_label_1
_geom_bond_atom_site_label_2
_geom_bond_distance
_geom_bond_site_symmetry_2
_geom_bond_publ_flag
Ni1 O1 1.977(3) . ?
Ni1 O2 1.992(3) . ?
Ni1 O11 2.000(3) . ?
Ni1 O31 2.010(3) . ?
Ni1 O21 2.027(3) . ?
Ni2 O2 1.980(3) . ?
Ni2 O1 1.986(3) . ?
Ni2 O41 1.994(3) . ?
Ni2 O51 2.016(3) . ?
Ni2 O61 2.017(3) . ?
Co1 C71 2.067(6) . ?
Co1 C75 2.068(7) . ?
Co1 C72 2.065(6) . ?
Co1 C73 2.072(6) . ?
Co1 C74 2.072(6) . ?
Co1 P1 2.1592(12) . ?
Co1 P2 2.1654(14) . ?
Co1 P3 2.1654(14) . ?
Co2 C84 2.080(5) . ?
Co2 C82 2.083(5) . ?
Co2 C83 2.083(5) . ?
Co2 C85 2.090(5) . ?
Co2 C81 2.091(5) . ?
Co2 P4 2.1634(12) . ?
Co2 P5 2.1672(13) . ?
Co2 P6 2.1682(13) . ?
Cl1 C131 1.734(7) . ?
Cl2 C131 1.749(7) . ?
P1 O11 1.489(3) . ?
P1 O12 1.599(3) . ?
P1 O13 1.604(3) . ?
P2 O21 1.493(3) . ?
P2 O23 1.595(3) . ?
P2 O22 1.604(4) . ?
P3 O31 1.501(3) . ?
P3 O33 1.587(4) . ?
P3 O32 1.602(4) . ?
P4 O41 1.491(3) . ?
P4 O42 1.600(3) . ?
P4 O43 1.604(3) . ?
P5 O51 1.496(3) . ?
P5 O52 1.596(3) . ?
P5 O53 1.598(3) . ?
P6 O61 1.503(3) . ?
P6 O62 1.600(3) . ?
P6 O63 1.608(3) . ?
O1 C91 1.331(7) . ?
O1 C111 1.445(14) . ?
O2 C121 1.40(2) . ?
O2 C101 1.372(7) . ?
O12 C12 1.444(5) . ?
O13 C13 1.447(7) . ?
O22 C22 1.443(7) . ?
O23 C23 1.413(8) . ?
O32 C32 1.425(7) . ?
O33 C33 1.412(7) . ?
O42 C42 1.437(5) . ?
O43 C43 1.444(6) . ?
O52 C52 1.450(6) . ?
O53 C53 1.441(6) . ?
O62 C62 1.435(6) . ?
O63 C63 1.416(7) . ?
C71 C75 1.409(14) . ?
C71 C72 1.432(14) . ?
C72 C73 1.366(12) . ?
C73 C74 1.331(11) . ?
C74 C75 1.341(11) . ?
C81 C82 1.417(8) . ?
C81 C85 1.401(9) . ?
C82 C83 1.405(8) . ?
C83 C84 1.403(7) . ?
C84 C85 1.428(8) . ?
C91 C111 0.605(11) . ?
C91 C116 1.108(16) . ?
C91 C96 1.407(15) . ?
C91 C92 1.428(12) . ?
C91 C118 1.95(3) . ?
C91 C112 2.10(2) . ?
C92 C112 0.907(17) . ?
C92 C111 0.928(14) . ?
C92 C113 1.49(2) . ?
C92 C97 1.499(17) . ?
C92 C93 1.486(18) . ?
C92 C116 1.77(2) . ?
C92 C114 1.97(3) . ?
C93 C114 0.65(3) . ?
C93 C115 0.97(4) . ?
C93 C113 1.22(3) . ?
C93 C94 1.53(4) . ?
C93 C116 1.98(2) . ?
C93 C112 2.09(3) . ?
C94 C115 0.60(5) . ?
C94 C95 1.22(3) . ?
C94 C116 1.76(2) . ?
C94 C114 1.72(4) . ?
C95 C116 1.317(19) . ?
C95 C96 1.370(14) . ?
C95 C118 1.67(3) . ?
C95 C115 1.57(5) . ?
C96 C118 0.68(2) . ?
C96 C116 0.874(16) . ?
C96 C98 1.504(15) . ?
C96 C111 1.947(18) . ?
C97 C112 0.630(15) . ?
C97 C117 0.771(17) . ?
C97 C113 1.89(3) . ?
C97 C111 1.975(18) . ?
C98 C118 0.90(2) . ?
C101 C121 0.578(16) . ?
C101 C126 1.02(3) . ?
C101 C106 1.410(13) . ?
C101 C102 1.438(11) . ?
C101 C122 2.16(3) . ?
C101 C128 1.99(3) . ?
C102 C122 1.00(3) . ?
C102 C121 1.005(19) . ?
C102 C103 1.42(2) . ?
C102 C107 1.533(17) . ?
C102 C123 1.56(4) . ?
C102 C124 1.65(4) . ?
C102 C126 1.81(3) . ?
C103 C124 0.30(5) . ?
C103 C123 1.08(5) . ?
C103 C104 1.25(4) . ?
C103 C122 2.14(4) . ?
C103 C125 1.46(5) . ?
C104 C125 0.60(3) . ?
C104 C124 1.28(5) . ?
C104 C105 1.53(2) . ?
C104 C126 2.06(3) . ?
C105 C125 0.97(3) . ?
C105 C106 1.380(11) . ?
C105 C126 1.39(3) . ?
C105 C128 1.87(3) . ?
C105 C124 2.52(4) . ?
C106 C126 0.73(2) . ?
C106 C128 0.80(3) . ?
C106 C108 1.494(13) . ?
C106 C125 1.95(3) . ?
C106 C121 1.95(2) . ?
C107 C127 0.77(2) . ?
C107 C122 0.55(3) . ?
C107 C121 1.99(2) . ?
C108 C128 0.71(3) . ?
C111 C116 1.430(18) . ?
C111 C112 1.50(2) . ?
C112 C113 1.49(3) . ?
C112 C117 1.36(2) . ?
C113 C114 1.20(3) . ?
C113 C115 2.14(5) . ?
C114 C115 1.19(5) . ?
C115 C116 1.63(5) . ?
C116 C118 1.52(3) . ?
C121 C122 1.60(3) . ?
C121 C126 1.44(3) . ?
C122 C127 1.30(3) . ?
C122 C123 1.73(5) . ?
C123 C124 0.98(5) . ?
C124 C125 1.59(5) . ?
C125 C126 1.54(4) . ?
C126 C128 1.52(3) . ?
